data_7034014
loop_
_publ_author_name
'Han, Shujuan'
'Wang, Ying'
'Jing, Qun'
'Wu, Hongping'
'Pan, Shilie'
'Yang, Zhihua'

_publ_section_title
;
 Effect of the cation size on the framework structures of magnesium
 tungstate, A4Mg(WO4)3 (A = Na, K), R2Mg2(WO4)3 (R = Rb, Cs).
;
_journal_issue 12
_journal_name_full 'Dalton transactions (Cambridge, England : 2003)'
_journal_page_first 5810
_journal_page_last 5817
_journal_paper_doi 10.1039/c5dt00332f
_journal_volume 44
_journal_year 2015
_chemical_formula_sum 'Cs2 Mg2 O12 W3'
_chemical_formula_weight 1057.99
_chemical_name_common Cs2Mg2O12W3
_chemical_name_systematic
; 
 ? 
;
_space_group_IT_number 198
_symmetry_cell_setting cubic
_symmetry_space_group_name_Hall 'P 2ac 2ab 3'
_symmetry_space_group_name_H-M 'P 21 3'
_atom_sites_solution_primary direct
_atom_sites_solution_secondary difmap
_audit_creation_method SHELXL-97
_cell_angle_alpha 90.00
_cell_angle_beta 90.00
_cell_angle_gamma 90.00
_cell_formula_units_Z 4
_cell_length_a 10.8783(6)
_cell_length_b 10.8783(6)
_cell_length_c 10.8783(6)
_cell_measurement_reflns_used 3688
_cell_measurement_temperature 296(2)
_cell_measurement_theta_max 27.37
_cell_measurement_theta_min 3.24
_cell_volume 1287.31(12)
_computing_cell_refinement 'Bruker SMART'
_computing_data_collection 'Bruker SMART'
_computing_data_reduction 'Bruker SAINT'
_computing_molecular_graphics 'Bruker SHELXTL'
_computing_publication_material 'Bruker SHELXTL'
_computing_structure_refinement 'SHELXL-97 (Sheldrick, 1997)'
_computing_structure_solution 'SHELXS-97 (Sheldrick, 1990)'
_diffrn_ambient_temperature 296(2)
_diffrn_measured_fraction_theta_full 1.000
_diffrn_measured_fraction_theta_max 1.000
_diffrn_measurement_device_type 'CCD area detector'
_diffrn_measurement_method 'phi and omega scans'
_diffrn_radiation_monochromator graphite
_diffrn_radiation_source 'fine-focus sealed tube'
_diffrn_radiation_type MoK\a
_diffrn_radiation_wavelength 0.71073
_diffrn_reflns_av_R_equivalents 0.0549
_diffrn_reflns_av_sigmaI/netI 0.0323
_diffrn_reflns_limit_h_max 11
_diffrn_reflns_limit_h_min -14
_diffrn_reflns_limit_k_max 13
_diffrn_reflns_limit_k_min -14
_diffrn_reflns_limit_l_max 13
_diffrn_reflns_limit_l_min -14
_diffrn_reflns_number 7810
_diffrn_reflns_theta_full 27.37
_diffrn_reflns_theta_max 27.37
_diffrn_reflns_theta_min 2.65
_exptl_absorpt_coefficient_mu 32.465
_exptl_absorpt_correction_T_max 0.27574
_exptl_absorpt_correction_T_min 0.06227
_exptl_absorpt_correction_type numerical
_exptl_crystal_colour colorless
_exptl_crystal_density_diffrn 5.459
_exptl_crystal_density_method 'not measured'
_exptl_crystal_description block
_exptl_crystal_F_000 1808
_exptl_crystal_size_max 0.173
_exptl_crystal_size_mid 0.102
_exptl_crystal_size_min 0.06
_refine_diff_density_max 0.738
_refine_diff_density_min -0.475
_refine_diff_density_rms 0.133
_refine_ls_abs_structure_details 'Flack H D (1983), Acta Cryst. A39, 876-881'
_refine_ls_abs_structure_Flack -0.022(10)
_refine_ls_extinction_coef 0.00227(8)
_refine_ls_extinction_expression Fc^*^=kFc[1+0.001xFc^2^\l^3^/sin(2\q)]^-1/4^
_refine_ls_extinction_method SHELXL
_refine_ls_goodness_of_fit_ref 0.907
_refine_ls_matrix_type full
_refine_ls_number_parameters 59
_refine_ls_number_reflns 987
_refine_ls_number_restraints 0
_refine_ls_restrained_S_all 0.907
_refine_ls_R_factor_all 0.0147
_refine_ls_R_factor_gt 0.0141
_refine_ls_shift/su_max 0.001
_refine_ls_shift/su_mean 0.000
_refine_ls_structure_factor_coef Fsqd
_refine_ls_weighting_details 'calc w=1/[\s^2^(Fo^2^)+(0.0000P)^2^+0.0000P] where P=(Fo^2^+2Fc^2^)/3'
_refine_ls_weighting_scheme calc
_refine_ls_wR_factor_gt 0.0299
_refine_ls_wR_factor_ref 0.0302
_reflns_number_gt 970
_reflns_number_total 987
_reflns_threshold_expression >2sigma(I)
_cod_data_source_file c5dt00332f1.cif
_cod_data_source_block 1
_cod_depositor_comments
;
The following automatic conversions were performed:

'_symmetry_cell_setting' value 'Cubic' changed to 'cubic' according
to
/usr/data/users/saulius/crontab/automatic-downloads/rss-feeds/RSC/lib/dictionaries/cif_core.dic
dictionary named 'cif_core.dic' version 2.4.2 from 2011-04-26.

Automatic conversion script
Id: cif_fix_values 3008 2015-01-20 13:52:24Z robertas 

 Adding full bibliography for 7034012--7034015.cif.
;
_cod_original_sg_symbol_H-M P2(1)3
_cod_original_formula_sum Cs2Mg2O12W3
_cod_database_code 7034014

loop_
_symmetry_equiv_pos_as_xyz
'x, y, z'
'-x+1/2, -y, z+1/2'
'-x, y+1/2, -z+1/2'
'x+1/2, -y+1/2, -z'
'z, x, y'
'z+1/2, -x+1/2, -y'
'-z+1/2, -x, y+1/2'
'-z, x+1/2, -y+1/2'
'y, z, x'
'-y, z+1/2, -x+1/2'
'y+1/2, -z+1/2, -x'
'-y+1/2, -z, x+1/2'

loop_
_atom_site_label
_atom_site_type_symbol
_atom_site_fract_x
_atom_site_fract_y
_atom_site_fract_z
_atom_site_U_iso_or_equiv
_atom_site_adp_type
_atom_site_occupancy
_atom_site_symmetry_multiplicity
_atom_site_calc_flag
_atom_site_refinement_flags
W1 W 0.19843(2) 0.87596(2) 0.97433(2) 0.00807(8) Uani 1 1 d .
Cs1 Cs 0.04170(4) 0.54170(4) 0.95830(4) 0.02555(17) Uani 1 3 d S
Cs2 Cs 0.32200(3) 1.17800(3) 0.82200(3) 0.01672(15) Uani 1 3 d S
Mg1 Mg -0.11375(16) 0.88625(16) 0.88625(16) 0.0088(6) Uani 1 3 d S
Mg2 Mg 0.33703(17) 0.83703(17) 0.66297(17) 0.0089(7) Uani 1 3 d S
O1 O 0.2510(4) 0.8966(4) 0.8220(4) 0.0185(9) Uani 1 1 d .
O2 O 0.2217(4) 1.0150(4) 1.0533(4) 0.0205(10) Uani 1 1 d .
O3 O 0.0431(4) 0.8286(4) 0.9804(4) 0.0195(9) Uani 1 1 d .
O4 O 0.2859(4) 0.7628(4) 1.0509(4) 0.0202(10) Uani 1 1 d .

loop_
_atom_site_aniso_label
_atom_site_aniso_U_11
_atom_site_aniso_U_22
_atom_site_aniso_U_33
_atom_site_aniso_U_23
_atom_site_aniso_U_13
_atom_site_aniso_U_12
W1 0.00810(13) 0.00790(12) 0.00821(12) -0.00029(8) 0.00040(9) 0.00076(9)
Cs1 0.02555(17) 0.02555(17) 0.02555(17) 0.00281(17) 0.00281(17) -0.00281(17)
Cs2 0.01672(15) 0.01672(15) 0.01672(15) 0.00163(15) -0.00163(15) 0.00163(15)
Mg1 0.0088(6) 0.0088(6) 0.0088(6) -0.0002(8) -0.0002(8) -0.0002(8)
Mg2 0.0089(7) 0.0089(7) 0.0089(7) 0.0007(7) 0.0007(7) -0.0007(7)
O1 0.022(2) 0.024(2) 0.009(2) -0.0018(18) 0.0021(19) 0.000(2)
O2 0.027(2) 0.016(2) 0.018(2) -0.0048(19) -0.0003(18) -0.0030(19)
O3 0.015(2) 0.024(2) 0.020(2) 0.007(2) 0.002(2) -0.0038(19)
O4 0.017(2) 0.020(2) 0.023(2) 0.008(2) -0.0011(19) 0.0043(18)

loop_
_atom_type_symbol
_atom_type_description
_atom_type_scat_dispersion_real
_atom_type_scat_dispersion_imag
_atom_type_scat_source
O O 0.0106 0.0060 'International Tables Vol C Tables 4.2.6.8 and 6.1.1.4'
Mg Mg 0.0486 0.0363 'International Tables Vol C Tables 4.2.6.8 and 6.1.1.4'
Cs Cs -0.3680 2.1192 'International Tables Vol C Tables 4.2.6.8 and 6.1.1.4'
W W -0.8490 6.8722 'International Tables Vol C Tables 4.2.6.8 and 6.1.1.4'

loop_
_geom_angle_atom_site_label_1
_geom_angle_atom_site_label_2
_geom_angle_atom_site_label_3
_geom_angle
_geom_angle_site_symmetry_1
_geom_angle_site_symmetry_3
O2 W1 O4 107.0(2) . .
O2 W1 O3 111.7(2) . .
O4 W1 O3 107.15(19) . .
O2 W1 O1 107.6(2) . .
O4 W1 O1 110.9(2) . .
O3 W1 O1 112.42(19) . .
O2 W1 Cs2 69.99(14) . 2_575
O4 W1 Cs2 57.24(14) . 2_575
O3 W1 Cs2 82.13(14) . 2_575
O1 W1 Cs2 164.41(14) . 2_575
O2 W1 Cs1 64.78(14) . 4_567
O4 W1 Cs1 63.65(14) . 4_567
O3 W1 Cs1 166.60(14) . 4_567
O1 W1 Cs1 80.65(14) . 4_567
Cs2 W1 Cs1 84.581(9) 2_575 4_567
O3 Cs1 O3 94.13(11) 8_656 .
O3 Cs1 O3 94.13(11) 8_656 11_466
O3 Cs1 O3 94.13(11) . 11_466
O3 Cs1 O4 84.69(11) 8_656 4_467
O3 Cs1 O4 53.20(10) . 4_467
O3 Cs1 O4 146.96(11) 11_466 4_467
O3 Cs1 O4 146.96(11) 8_656 10_646
O3 Cs1 O4 84.69(11) . 10_646
O3 Cs1 O4 53.20(10) 11_466 10_646
O4 Cs1 O4 119.17(2) 4_467 10_646
O3 Cs1 O4 53.20(10) 8_656 5_455
O3 Cs1 O4 146.96(11) . 5_455
O3 Cs1 O4 84.69(11) 11_466 5_455
O4 Cs1 O4 119.17(2) 4_467 5_455
O4 Cs1 O4 119.17(2) 10_646 5_455
O3 Cs1 O2 100.46(10) 8_656 5_455
O3 Cs1 O2 165.36(10) . 5_455
O3 Cs1 O2 83.66(10) 11_466 5_455
O4 Cs1 O2 129.10(10) 4_467 5_455
O4 Cs1 O2 82.41(10) 10_646 5_455
O4 Cs1 O2 47.42(10) 5_455 5_455
O3 Cs1 O2 83.66(10) 8_656 4_467
O3 Cs1 O2 100.46(10) . 4_467
O3 Cs1 O2 165.36(10) 11_466 4_467
O4 Cs1 O2 47.42(10) 4_467 4_467
O4 Cs1 O2 129.11(10) 10_646 4_467
O4 Cs1 O2 82.41(10) 5_455 4_467
O2 Cs1 O2 82.52(10) 5_455 4_467
O3 Cs1 O2 165.36(10) 8_656 10_646
O3 Cs1 O2 83.66(10) . 10_646
O3 Cs1 O2 100.46(10) 11_466 10_646
O4 Cs1 O2 82.41(10) 4_467 10_646
O4 Cs1 O2 47.42(10) 10_646 10_646
O4 Cs1 O2 129.10(10) 5_455 10_646
O2 Cs1 O2 82.52(10) 5_455 10_646
O2 Cs1 O2 82.52(10) 4_467 10_646
O3 Cs1 O4 48.05(10) 8_656 8_656
O3 Cs1 O4 48.66(10) . 8_656
O3 Cs1 O4 108.75(11) 11_466 8_656
O4 Cs1 O4 48.20(13) 4_467 8_656
O4 Cs1 O4 131.07(8) 10_646 8_656
O4 Cs1 O4 100.50(2) 5_455 8_656
O2 Cs1 O4 145.55(10) 5_455 8_656
O2 Cs1 O4 80.51(9) 4_467 8_656
O2 Cs1 O4 124.27(9) 10_646 8_656
O3 Cs1 O4 48.66(10) 8_656 11_466
O3 Cs1 O4 108.75(11) . 11_466
O3 Cs1 O4 48.05(10) 11_466 11_466
O4 Cs1 O4 131.07(8) 4_467 11_466
O4 Cs1 O4 100.50(2) 10_646 11_466
O4 Cs1 O4 48.20(14) 5_455 11_466
O2 Cs1 O4 80.51(9) 5_455 11_466
O2 Cs1 O4 124.27(10) 4_467 11_466
O2 Cs1 O4 145.55(10) 10_646 11_466
O4 Cs1 O4 84.65(10) 8_656 11_466
O3 Cs1 O4 108.75(11) 8_656 .
O3 Cs1 O4 48.04(10) . .
O3 Cs1 O4 48.66(10) 11_466 .
O4 Cs1 O4 100.50(2) 4_467 .
O4 Cs1 O4 48.20(14) 10_646 .
O4 Cs1 O4 131.07(8) 5_455 .
O2 Cs1 O4 124.27(10) 5_455 .
O2 Cs1 O4 145.55(10) 4_467 .
O2 Cs1 O4 80.51(9) 10_646 .
O4 Cs1 O4 84.65(10) 8_656 .
O4 Cs1 O4 84.65(10) 11_466 .
O1 Cs2 O1 103.72(9) . 6_467
O1 Cs2 O1 103.72(9) . 12_675
O1 Cs2 O1 103.72(9) 6_467 12_675
O1 Cs2 O4 95.97(10) . 2_574
O1 Cs2 O4 146.53(11) 6_467 2_574
O1 Cs2 O4 97.40(11) 12_675 2_574
O1 Cs2 O4 146.53(11) . 11_476
O1 Cs2 O4 97.40(11) 6_467 11_476
O1 Cs2 O4 95.97(10) 12_675 11_476
O4 Cs2 O4 54.33(13) 2_574 11_476
O1 Cs2 O4 97.40(11) . 5_465
O1 Cs2 O4 95.97(10) 6_467 5_465
O1 Cs2 O4 146.53(11) 12_675 5_465
O4 Cs2 O4 54.32(13) 2_574 5_465
O4 Cs2 O4 54.33(13) 11_476 5_465
O1 Cs2 O2 120.83(11) . 6_467
O1 Cs2 O2 52.55(11) 6_467 6_467
O1 Cs2 O2 52.10(11) 12_675 6_467
O4 Cs2 O2 135.01(12) 2_574 6_467
O4 Cs2 O2 92.62(11) 11_476 6_467
O4 Cs2 O2 133.50(11) 5_465 6_467
O1 Cs2 O2 52.55(11) . .
O1 Cs2 O2 52.10(11) 6_467 .
O1 Cs2 O2 120.83(11) 12_675 .
O4 Cs2 O2 133.49(11) 2_574 .
O4 Cs2 O2 135.01(12) 11_476 .
O4 Cs2 O2 92.62(11) 5_465 .
O2 Cs2 O2 91.18(11) 6_467 .
O1 Cs2 O2 52.10(11) . 12_675
O1 Cs2 O2 120.83(11) 6_467 12_675
O1 Cs2 O2 52.55(11) 12_675 12_675
O4 Cs2 O2 92.62(11) 2_574 12_675
O4 Cs2 O2 133.50(11) 11_476 12_675
O4 Cs2 O2 135.00(12) 5_465 12_675
O2 Cs2 O2 91.18(11) 6_467 12_675
O2 Cs2 O2 91.18(11) . 12_675
O1 Cs2 O2 157.25(11) . 11_476
O1 Cs2 O2 85.99(10) 6_467 11_476
O1 Cs2 O2 53.63(10) 12_675 11_476
O4 Cs2 O2 86.02(10) 2_574 11_476
O4 Cs2 O2 48.27(11) 11_476 11_476
O4 Cs2 O2 102.05(11) 5_465 11_476
O2 Cs2 O2 49.93(14) 6_467 11_476
O2 Cs2 O2 136.99(8) . 11_476
O2 Cs2 O2 105.227(15) 12_675 11_476
O1 Cs2 O2 85.99(10) . 5_465
O1 Cs2 O2 53.63(10) 6_467 5_465
O1 Cs2 O2 157.25(10) 12_675 5_465
O4 Cs2 O2 102.05(11) 2_574 5_465
O4 Cs2 O2 86.01(10) 11_476 5_465
O4 Cs2 O2 48.27(11) 5_465 5_465
O2 Cs2 O2 105.227(15) 6_467 5_465
O2 Cs2 O2 49.93(14) . 5_465
O2 Cs2 O2 136.99(8) 12_675 5_465
O2 Cs2 O2 115.85(5) 11_476 5_465
O1 Cs2 O2 53.63(10) . 2_574
O1 Cs2 O2 157.25(10) 6_467 2_574
O1 Cs2 O2 85.99(10) 12_675 2_574
O4 Cs2 O2 48.27(11) 2_574 2_574
O4 Cs2 O2 102.05(11) 11_476 2_574
O4 Cs2 O2 86.01(10) 5_465 2_574
O2 Cs2 O2 136.99(8) 6_467 2_574
O2 Cs2 O2 105.227(15) . 2_574
O2 Cs2 O2 49.93(14) 12_675 2_574
O2 Cs2 O2 115.85(5) 11_476 2_574
O2 Cs2 O2 115.85(5) 5_465 2_574
O4 Mg1 O4 91.1(2) 8_656 4_467
O4 Mg1 O4 91.1(2) 8_656 12_575
O4 Mg1 O4 91.1(2) 4_467 12_575
O4 Mg1 O3 176.66(18) 8_656 9_456
O4 Mg1 O3 87.49(18) 4_467 9_456
O4 Mg1 O3 91.93(16) 12_575 9_456
O4 Mg1 O3 87.48(18) 8_656 .
O4 Mg1 O3 91.93(16) 4_467 .
O4 Mg1 O3 176.66(18) 12_575 .
O3 Mg1 O3 89.52(19) 9_456 .
O4 Mg1 O3 91.93(16) 8_656 5_465
O4 Mg1 O3 176.66(18) 4_467 5_465
O4 Mg1 O3 87.49(18) 12_575 5_465
O3 Mg1 O3 89.52(19) 9_456 5_465
O3 Mg1 O3 89.52(19) . 5_465
O4 Mg1 Cs2 55.55(14) 8_656 3_546
O4 Mg1 Cs2 55.55(14) 4_467 3_546
O4 Mg1 Cs2 55.55(14) 12_575 3_546
O3 Mg1 Cs2 125.60(14) 9_456 3_546
O3 Mg1 Cs2 125.61(14) . 3_546
O3 Mg1 Cs2 125.61(14) 5_465 3_546
O4 Mg1 Cs1 135.29(17) 8_656 4_467
O4 Mg1 Cs1 62.71(12) 4_467 4_467
O4 Mg1 Cs1 56.62(12) 12_575 4_467
O3 Mg1 Cs1 46.28(12) 9_456 4_467
O3 Mg1 Cs1 126.17(13) . 4_467
O3 Mg1 Cs1 114.06(12) 5_465 4_467
Cs2 Mg1 Cs1 79.88(4) 3_546 4_467
O4 Mg1 Cs1 56.62(12) 8_656 3_556
O4 Mg1 Cs1 135.29(17) 4_467 3_556
O4 Mg1 Cs1 62.70(12) 12_575 3_556
O3 Mg1 Cs1 126.17(13) 9_456 3_556
O3 Mg1 Cs1 114.06(12) . 3_556
O3 Mg1 Cs1 46.28(12) 5_465 3_556
Cs2 Mg1 Cs1 79.89(4) 3_546 3_556
Cs1 Mg1 Cs1 116.98(2) 4_467 3_556
O1 Mg2 O1 91.4(2) . 8_656
O1 Mg2 O1 91.4(2) . 11_466
O1 Mg2 O1 91.4(2) 8_656 11_466
O1 Mg2 O2 85.11(17) . 12_675
O1 Mg2 O2 172.25(17) 8_656 12_675
O1 Mg2 O2 95.57(17) 11_466 12_675
O1 Mg2 O2 95.58(17) . 2_574
O1 Mg2 O2 85.11(17) 8_656 2_574
O1 Mg2 O2 172.25(17) 11_466 2_574
O2 Mg2 O2 88.3(2) 12_675 2_574
O1 Mg2 O2 172.25(17) . 7_664
O1 Mg2 O2 95.57(17) 8_656 7_664
O1 Mg2 O2 85.11(17) 11_466 7_664
O2 Mg2 O2 88.3(2) 12_675 7_664
O2 Mg2 O2 88.3(2) 2_574 7_664
O1 Mg2 Cs2 120.53(12) . 3_646
O1 Mg2 Cs2 125.32(12) 8_656 3_646
O1 Mg2 Cs2 49.14(13) 11_466 3_646
O2 Mg2 Cs2 62.24(12) 12_675 3_646
O2 Mg2 Cs2 128.38(16) 2_574 3_646
O2 Mg2 Cs2 52.31(12) 7_664 3_646
O1 Mg2 Cs2 125.32(12) . 2_574
O1 Mg2 Cs2 49.14(13) 8_656 2_574
O1 Mg2 Cs2 120.53(12) 11_466 2_574
O2 Mg2 Cs2 128.39(16) 12_675 2_574
O2 Mg2 Cs2 52.31(12) 2_574 2_574
O2 Mg2 Cs2 62.24(12) 7_664 2_574
Cs2 Mg2 Cs2 113.69(4) 3_646 2_574
W1 O1 Mg2 152.9(3) . .
W1 O1 Cs2 101.66(17) . .
Mg2 O1 Cs2 101.12(17) . .
W1 O2 Mg2 153.2(3) . 2_575
W1 O2 Cs2 97.96(16) . .
Mg2 O2 Cs2 97.06(15) 2_575 .
W1 O2 Cs1 88.51(16) . 4_567
Mg2 O2 Cs1 116.91(18) 2_575 4_567
Cs2 O2 Cs1 74.82(9) . 4_567
W1 O2 Cs2 82.94(15) . 2_575
Mg2 O2 Cs2 86.92(13) 2_575 2_575
Cs2 O2 Cs2 167.99(14) . 2_575
Cs1 O2 Cs2 93.25(10) 4_567 2_575
W1 O3 Mg1 132.5(2) . .
W1 O3 Cs1 107.00(17) . .
Mg1 O3 Cs1 104.93(17) . .
W1 O4 Mg1 170.5(3) . 4_567
W1 O4 Cs2 95.48(17) . 2_575
Mg1 O4 Cs2 92.64(16) 4_567 2_575
W1 O4 Cs1 89.51(15) . 4_567
Mg1 O4 Cs1 93.80(14) 4_567 4_567
Cs2 O4 Cs1 101.14(12) 2_575 4_567
W1 O4 Cs1 86.44(15) . .
Mg1 O4 Cs1 87.68(14) 4_567 .
Cs2 O4 Cs1 96.66(10) 2_575 .
Cs1 O4 Cs1 162.04(14) 4_567 .

loop_
_geom_bond_atom_site_label_1
_geom_bond_atom_site_label_2
_geom_bond_distance
_geom_bond_site_symmetry_2
W1 O2 1.758(4) .
W1 O4 1.765(4) .
W1 O3 1.767(4) .
W1 O1 1.768(4) .
W1 Cs2 3.8337(5) 2_575
W1 Cs1 3.9094(5) 4_567
Cs1 O3 3.131(4) 8_656
Cs1 O3 3.131(4) .
Cs1 O3 3.131(4) 11_466
Cs1 O4 3.503(4) 4_467
Cs1 O4 3.503(4) 10_646
Cs1 O4 3.503(4) 5_455
Cs1 O2 3.538(4) 5_455
Cs1 O2 3.538(4) 4_467
Cs1 O2 3.538(4) 10_646
Cs1 O4 3.723(4) 8_656
Cs1 O4 3.723(4) 11_466
Cs1 O4 3.723(4) .
Cs2 O1 3.157(5) .
Cs2 O1 3.157(5) 6_467
Cs2 O1 3.157(5) 12_675
Cs2 O4 3.239(4) 2_574
Cs2 O4 3.239(4) 11_476
Cs2 O4 3.239(4) 5_465
Cs2 O2 3.266(4) 6_467
Cs2 O2 3.266(4) .
Cs2 O2 3.266(4) 12_675
Cs2 O2 3.630(4) 11_476
Cs2 O2 3.630(4) 5_465
Cs2 O2 3.630(4) 2_574
Mg1 O4 2.071(5) 8_656
Mg1 O4 2.071(5) 4_467
Mg1 O4 2.071(5) 12_575
Mg1 O3 2.087(5) 9_456
Mg1 O3 2.087(5) .
Mg1 O3 2.087(5) 5_465
Mg1 Cs2 3.924(3) 3_546
Mg1 Cs1 4.1860(6) 4_467
Mg1 Cs1 4.1860(6) 3_556
Mg2 O1 2.070(4) .
Mg2 O1 2.070(4) 8_656
Mg2 O1 2.070(4) 11_466
Mg2 O2 2.103(5) 12_675
Mg2 O2 2.103(5) 2_574
Mg2 O2 2.103(5) 7_664
Mg2 Cs2 4.0960(9) 3_646
Mg2 Cs2 4.0961(9) 2_574
O2 Mg2 2.103(5) 2_575
O2 Cs1 3.538(4) 4_567
O2 Cs2 3.630(4) 2_575
O4 Mg1 2.071(5) 4_567
O4 Cs2 3.239(4) 2_575
O4 Cs1 3.503(4) 4_567
